data_7057258
loop_
_publ_author_name
'Singh, Navjot'
'Kumar, Keshav'
'Srivastav, Neha'
'Singh, Raghubir'
'Kaur, Varinder'
'Jasinski, Jerry P.'
'Butcher, Ray J.'

_publ_section_title
;
 Exploration of fluorescent organotin compounds of \a-amino acid Schiff
 bases for the detection of organophosphorous chemical warfare agents:
 quantification of diethylchlorophosphate
;
_journal_issue 11
_journal_name_full 'New Journal of Chemistry'
_journal_page_first 8756
_journal_paper_doi 10.1039/C8NJ01153B
_journal_volume 42
_journal_year 2018
_chemical_compound_source none
_chemical_formula_moiety 'C16 H25 N O4 Sn'
_chemical_formula_sum 'C16 H25 N O4 Sn'
_chemical_formula_weight 414.06
_space_group_crystal_system monoclinic
_space_group_IT_number 14
_space_group_name_Hall '-P 2yn'
_space_group_name_H-M_alt 'P 1 21/n 1'
_symmetry_space_group_name_Hall '-P 2yn'
_symmetry_space_group_name_H-M 'P 1 21/n 1'
_atom_sites_solution_hydrogens geom
_audit_creation_method SHELXL-2016/6
_audit_update_record
;
2017-12-20 deposited with the CCDC.
2018-04-09 downloaded from the CCDC.
;
_cell_angle_alpha 90
_cell_angle_beta 97.603(5)
_cell_angle_gamma 90
_cell_formula_units_Z 4
_cell_length_a 11.4260(6)
_cell_length_b 10.0261(5)
_cell_length_c 15.3389(8)
_cell_measurement_reflns_used 2768
_cell_measurement_temperature 173(2)
_cell_measurement_theta_max 70.7230
_cell_measurement_theta_min 4.6270
_cell_volume 1741.75(16)
_computing_cell_refinement 'CrysAlisPro 1.171.38.43 (Rigaku OD, 2015)'
_computing_data_collection 'CrysAlisPro 1.171.38.43 (Rigaku OD, 2015)'
_computing_data_reduction 'CrysAlisPro 1.171.38.43 (Rigaku OD, 2015)'
_computing_molecular_graphics 'SHELXTL (Sheldrick, 2008)'
_computing_publication_material 'SHELXTL (Sheldrick, 2008)'
_computing_structure_refinement 'SHELXL-2016/6 (Sheldrick, 2016)'
_computing_structure_solution 'Shelxt (Sheldrick, 2015)'
_diffrn_ambient_temperature 173(2)
_diffrn_detector_area_resol_mean 16.0416
_diffrn_measured_fraction_theta_full 0.998
_diffrn_measured_fraction_theta_max 0.980
_diffrn_measurement_device_type 'Xcalibur, Eos, Gemini'
_diffrn_measurement_method '\w scans'
_diffrn_radiation_type CuK\a
_diffrn_radiation_wavelength 1.54184
_diffrn_reflns_av_R_equivalents 0.0566
_diffrn_reflns_av_unetI/netI 0.0756
_diffrn_reflns_Laue_measured_fraction_full 0.998
_diffrn_reflns_Laue_measured_fraction_max 0.980
_diffrn_reflns_limit_h_max 13
_diffrn_reflns_limit_h_min -13
_diffrn_reflns_limit_k_max 12
_diffrn_reflns_limit_k_min -7
_diffrn_reflns_limit_l_max 18
_diffrn_reflns_limit_l_min -18
_diffrn_reflns_number 3317
_diffrn_reflns_point_group_measured_fraction_full 0.998
_diffrn_reflns_point_group_measured_fraction_max 0.980
_diffrn_reflns_theta_full 67.500
_diffrn_reflns_theta_max 71.425
_diffrn_reflns_theta_min 5.169
_diffrn_source 'fine-focus sealed X-ray tube'
_exptl_absorpt_coefficient_mu 11.814
_exptl_absorpt_correction_T_max 0.31747
_exptl_absorpt_correction_T_min 0.23729
_exptl_absorpt_correction_type multi-scan
_exptl_absorpt_process_details
;
CrysAlisPro 1.171.38.43 (Rigaku Oxford Diffraction, 2015)
;
_exptl_crystal_colour colorless
_exptl_crystal_density_diffrn 1.579
_exptl_crystal_description prismatic
_exptl_crystal_F_000 840
_exptl_crystal_recrystallization_method 'Re-crystallisation from solvent: methanol'
_exptl_crystal_size_max 0.38
_exptl_crystal_size_mid 0.32
_exptl_crystal_size_min 0.21
_refine_diff_density_max 1.091
_refine_diff_density_min -1.766
_refine_diff_density_rms 0.173
_refine_ls_extinction_method none
_refine_ls_goodness_of_fit_ref 1.036
_refine_ls_hydrogen_treatment constr
_refine_ls_matrix_type full
_refine_ls_number_parameters 205
_refine_ls_number_reflns 3317
_refine_ls_number_restraints 264
_refine_ls_restrained_S_all 1.043
_refine_ls_R_factor_all 0.0621
_refine_ls_R_factor_gt 0.0535
_refine_ls_shift/su_max 0.001
_refine_ls_shift/su_mean 0.000
_refine_ls_structure_factor_coef Fsqd
_refine_ls_weighting_details 'w=1/[\s^2^(Fo^2^)+(0.0744P)^2^+3.5442P] where P=(Fo^2^+2Fc^2^)/3'
_refine_ls_weighting_scheme calc
_refine_ls_wR_factor_gt 0.1328
_refine_ls_wR_factor_ref 0.1418
_reflns_Friedel_coverage 0.000
_reflns_number_gt 2802
_reflns_number_total 3317
_reflns_threshold_expression 'I > 2\s(I)'
_cod_data_source_file c8nj01153b2.cif
_cod_data_source_block shelx_CCDC1
_cod_depositor_comments 'Adding full bibliography for 7057257--7057258.cif.'
_cod_original_cell_volume 1741.74(16)
_cod_database_code 7057258
_shelx_shelxl_version_number 2016/6
_shelx_space_group_comment
;
The symmetry employed for this shelxl refinement is uniquely defined
by the following loop, which should always be used as a source of
symmetry information in preference to the above space-group names.
They are only intended as comments.
;

loop_
_space_group_symop_operation_xyz
'x, y, z'
'-x+1/2, y+1/2, -z+1/2'
'-x, -y, -z'
'x-1/2, -y-1/2, z-1/2'

loop_
_atom_site_label
_atom_site_type_symbol
_atom_site_fract_x
_atom_site_fract_y
_atom_site_fract_z
_atom_site_U_iso_or_equiv
_atom_site_adp_type
_atom_site_occupancy
_atom_site_site_symmetry_order
_atom_site_calc_flag
_atom_site_refinement_flags_posn
_atom_site_refinement_flags_adp
Sn Sn 0.59792(3) 0.65247(4) 0.43118(2) 0.02208(16) Uani 1 1 d . .
O1 O 0.7108(3) 0.7918(4) 0.3842(3) 0.0272(9) Uani 1 1 d . U
O2 O 0.4238(3) 0.5305(4) 0.4167(3) 0.0296(9) Uani 1 1 d . .
O3 O 0.2449(4) 0.5078(6) 0.3404(3) 0.0481(14) Uani 1 1 d . U
N1 N 0.4842(4) 0.7173(5) 0.3079(3) 0.0217(9) Uani 1 1 d . U
C1M C 0.6891(5) 0.4826(6) 0.3969(4) 0.0282(12) Uani 1 1 d . .
H1MA H 0.753567 0.509681 0.364420 0.042 Uiso 1 1 calc R U
H1MB H 0.634715 0.424035 0.359797 0.042 Uiso 1 1 calc R U
H1MC H 0.721665 0.434689 0.450312 0.042 Uiso 1 1 calc R U
C2M C 0.5256(5) 0.7734(7) 0.5234(4) 0.0319(13) Uani 1 1 d . .
H2MA H 0.541927 0.867323 0.512185 0.048 Uiso 1 1 calc R U
H2MB H 0.561270 0.749504 0.583015 0.048 Uiso 1 1 calc R U
H2MC H 0.440049 0.759357 0.517845 0.048 Uiso 1 1 calc R U
C1 C 0.6833(5) 0.9091(6) 0.3491(4) 0.0208(10) Uani 1 1 d . U
C2 C 0.7662(5) 1.0119(6) 0.3607(4) 0.0276(12) Uani 1 1 d . U
H2A H 0.840058 0.996276 0.395523 0.033 Uiso 1 1 calc R U
C3 C 0.7438(6) 1.1361(7) 0.3227(5) 0.0326(14) Uani 1 1 d . .
H3A H 0.801462 1.204628 0.332586 0.039 Uiso 1 1 calc R U
C4 C 0.6361(6) 1.1612(6) 0.2695(5) 0.0321(13) Uani 1 1 d . .
H4A H 0.620086 1.246720 0.244004 0.039 Uiso 1 1 calc R U
C5 C 0.5551(5) 1.0615(7) 0.2550(4) 0.0300(12) Uani 1 1 d . .
H5A H 0.483427 1.077369 0.217530 0.036 Uiso 1 1 calc R U
C6 C 0.5754(5) 0.9343(6) 0.2946(4) 0.0227(11) Uani 1 1 d . U
C7 C 0.4864(5) 0.8340(6) 0.2746(4) 0.0238(11) Uani 1 1 d . U
H7A H 0.421825 0.856876 0.231657 0.029 Uiso 1 1 calc R U
C8 C 0.3877(5) 0.6265(6) 0.2737(4) 0.0240(11) Uani 1 1 d . U
H8A H 0.320153 0.680438 0.244206 0.029 Uiso 1 1 calc R U
C9 C 0.3471(5) 0.5505(6) 0.3498(4) 0.0263(11) Uani 1 1 d . U
C10 C 0.4314(5) 0.5322(6) 0.2056(4) 0.0252(11) Uani 1 1 d . U
H10A H 0.455342 0.587209 0.157357 0.030 Uiso 1 1 calc R U
H10B H 0.502853 0.485785 0.234075 0.030 Uiso 1 1 calc R U
C11 C 0.3440(5) 0.4273(6) 0.1653(4) 0.0307(13) Uani 1 1 d . .
H11A H 0.322903 0.367625 0.213090 0.037 Uiso 1 1 calc R U
C12 C 0.2317(5) 0.4898(8) 0.1183(5) 0.0380(15) Uani 1 1 d . U
H12A H 0.192309 0.540636 0.160634 0.057 Uiso 1 1 calc R U
H12B H 0.178763 0.419383 0.092190 0.057 Uiso 1 1 calc R U
H12C H 0.251604 0.549570 0.071957 0.057 Uiso 1 1 calc R U
C13 C 0.4032(7) 0.3438(7) 0.0998(5) 0.0424(17) Uani 1 1 d . .
H13A H 0.477857 0.307638 0.129177 0.064 Uiso 1 1 calc R U
H13B H 0.418696 0.400045 0.050347 0.064 Uiso 1 1 calc R U
H13C H 0.350905 0.270184 0.077942 0.064 Uiso 1 1 calc R U
O1S O 0.7833(4) 0.6723(6) 0.5454(4) 0.0441(12) Uani 1 1 d . .
H1S H 0.774663 0.612638 0.582496 0.066 Uiso 1 1 calc R U
C1S C 0.9000(7) 0.6679(10) 0.5240(6) 0.057(2) Uani 1 1 d . .
H1S1 H 0.909903 0.587860 0.489105 0.086 Uiso 1 1 calc R U
H1S2 H 0.955955 0.665430 0.578250 0.086 Uiso 1 1 calc R U
H1S3 H 0.914822 0.747379 0.489973 0.086 Uiso 1 1 calc R U

loop_
_atom_site_aniso_label
_atom_site_aniso_U_11
_atom_site_aniso_U_22
_atom_site_aniso_U_33
_atom_site_aniso_U_23
_atom_site_aniso_U_13
_atom_site_aniso_U_12
Sn 0.0084(2) 0.0300(2) 0.0261(2) 0.00012(14) -0.00425(14) 0.00089(13)
O1 0.0118(15) 0.0305(17) 0.0369(18) 0.0086(15) -0.0059(14) -0.0029(14)
O2 0.0114(17) 0.042(2) 0.034(2) -0.0017(18) 0.0000(15) -0.0063(17)
O3 0.016(2) 0.081(4) 0.046(3) 0.001(3) -0.0003(19) -0.019(2)
N1 0.0070(16) 0.0321(19) 0.0244(18) -0.0002(15) -0.0039(14) 0.0011(15)
C1M 0.019(3) 0.031(3) 0.035(3) 0.000(2) 0.003(2) 0.007(2)
C2M 0.015(3) 0.040(3) 0.040(3) -0.005(3) 0.000(2) 0.001(2)
C1 0.0111(18) 0.028(2) 0.024(2) 0.0013(17) 0.0041(16) 0.0023(16)
C2 0.012(2) 0.037(3) 0.033(3) -0.002(2) -0.001(2) -0.003(2)
C3 0.018(3) 0.037(3) 0.042(4) -0.002(3) 0.004(3) -0.006(2)
C4 0.024(3) 0.035(3) 0.038(3) 0.004(3) 0.007(3) 0.004(2)
C5 0.016(3) 0.041(3) 0.031(3) 0.007(2) -0.002(2) 0.005(2)
C6 0.0132(19) 0.030(2) 0.025(2) -0.0004(17) 0.0017(16) 0.0007(17)
C7 0.013(2) 0.032(2) 0.025(2) -0.0002(17) -0.0026(17) 0.0024(16)
C8 0.0118(19) 0.033(2) 0.026(2) -0.0013(17) -0.0024(17) -0.0004(17)
C9 0.012(2) 0.038(3) 0.029(2) -0.004(2) 0.0005(18) -0.004(2)
C10 0.0127(19) 0.034(2) 0.028(2) -0.0011(18) -0.0021(17) -0.0028(18)
C11 0.017(3) 0.036(3) 0.036(3) -0.005(2) -0.007(2) -0.004(2)
C12 0.017(3) 0.051(3) 0.042(3) -0.003(3) -0.010(2) -0.006(2)
C13 0.033(4) 0.048(4) 0.043(4) -0.009(3) -0.009(3) 0.005(3)
O1S 0.022(2) 0.058(3) 0.051(3) 0.014(2) 0.004(2) 0.001(2)
C1S 0.025(4) 0.092(7) 0.054(5) 0.014(5) 0.003(3) -0.009(4)

loop_
_atom_type_symbol
_atom_type_description
_atom_type_scat_dispersion_real
_atom_type_scat_dispersion_imag
_atom_type_scat_source
C C 0.0181 0.0091 'International Tables Vol C Tables 4.2.6.8 and 6.1.1.4'
H H 0.0000 0.0000 'International Tables Vol C Tables 4.2.6.8 and 6.1.1.4'
N N 0.0311 0.0180 'International Tables Vol C Tables 4.2.6.8 and 6.1.1.4'
O O 0.0492 0.0322 'International Tables Vol C Tables 4.2.6.8 and 6.1.1.4'
Sn Sn 0.0259 5.4591 'International Tables Vol C Tables 4.2.6.8 and 6.1.1.4'

loop_
_geom_angle_atom_site_label_1
_geom_angle_atom_site_label_2
_geom_angle_atom_site_label_3
_geom_angle
O1 Sn C1M 96.1(2)
O1 Sn C2M 99.3(2)
C1M Sn C2M 152.2(3)
O1 Sn N1 80.26(16)
C1M Sn N1 106.0(2)
C2M Sn N1 99.4(2)
O1 Sn O2 151.43(15)
C1M Sn O2 89.8(2)
C2M Sn O2 87.7(2)
N1 Sn O2 71.25(16)
O1 Sn O1S 72.17(16)
C1M Sn O1S 80.9(2)
C2M Sn O1S 81.9(2)
N1 Sn O1S 152.20(17)
O2 Sn O1S 136.40(16)
C1 O1 Sn 127.9(3)
C9 O2 Sn 118.9(4)
C7 N1 C8 118.5(5)
C7 N1 Sn 124.2(4)
C8 N1 Sn 116.4(4)
Sn C1M H1MA 109.5
Sn C1M H1MB 109.5
H1MA C1M H1MB 109.5
Sn C1M H1MC 109.5
H1MA C1M H1MC 109.5
H1MB C1M H1MC 109.5
Sn C2M H2MA 109.5
Sn C2M H2MB 109.5
H2MA C2M H2MB 109.5
Sn C2M H2MC 109.5
H2MA C2M H2MC 109.5
H2MB C2M H2MC 109.5
O1 C1 C2 119.2(5)
O1 C1 C6 122.9(5)
C2 C1 C6 117.8(5)
C3 C2 C1 121.8(5)
C3 C2 H2A 119.1
C1 C2 H2A 119.1
C2 C3 C4 120.3(6)
C2 C3 H3A 119.9
C4 C3 H3A 119.9
C5 C4 C3 119.1(6)
C5 C4 H4A 120.4
C3 C4 H4A 120.4
C4 C5 C6 121.5(5)
C4 C5 H5A 119.3
C6 C5 H5A 119.3
C5 C6 C1 119.5(5)
C5 C6 C7 117.9(5)
C1 C6 C7 122.5(5)
N1 C7 C6 127.4(5)
N1 C7 H7A 116.3
C6 C7 H7A 116.3
N1 C8 C9 109.1(5)
N1 C8 C10 109.0(5)
C9 C8 C10 111.9(5)
N1 C8 H8A 108.9
C9 C8 H8A 108.9
C10 C8 H8A 108.9
O3 C9 O2 125.3(6)
O3 C9 C8 117.8(5)
O2 C9 C8 116.8(5)
C11 C10 C8 116.4(5)
C11 C10 H10A 108.2
C8 C10 H10A 108.2
C11 C10 H10B 108.2
C8 C10 H10B 108.2
H10A C10 H10B 107.3
C12 C11 C10 112.0(5)
C12 C11 C13 109.4(5)
C10 C11 C13 108.7(5)
C12 C11 H11A 108.9
C10 C11 H11A 108.9
C13 C11 H11A 108.9
C11 C12 H12A 109.5
C11 C12 H12B 109.5
H12A C12 H12B 109.5
C11 C12 H12C 109.5
H12A C12 H12C 109.5
H12B C12 H12C 109.5
C11 C13 H13A 109.5
C11 C13 H13B 109.5
H13A C13 H13B 109.5
C11 C13 H13C 109.5
H13A C13 H13C 109.5
H13B C13 H13C 109.5
C1S O1S Sn 123.8(5)
C1S O1S H1S 109.5
Sn O1S H1S 104.2
O1S C1S H1S1 109.5
O1S C1S H1S2 109.5
H1S1 C1S H1S2 109.5
O1S C1S H1S3 109.5
H1S1 C1S H1S3 109.5
H1S2 C1S H1S3 109.5

loop_
_geom_bond_atom_site_label_1
_geom_bond_atom_site_label_2
_geom_bond_distance
Sn O1 2.094(4)
Sn C1M 2.100(6)
Sn C2M 2.113(6)
Sn N1 2.244(4)
Sn O2 2.321(4)
Sn O1S 2.572(5)
O1 C1 1.313(7)
O2 C9 1.275(7)
O3 C9 1.235(7)
N1 C7 1.279(8)
N1 C8 1.472(7)
C1M H1MA 0.9800
C1M H1MB 0.9800
C1M H1MC 0.9800
C2M H2MA 0.9800
C2M H2MB 0.9800
C2M H2MC 0.9800
C1 C2 1.395(8)
C1 C6 1.419(7)
C2 C3 1.384(9)
C2 H2A 0.9500
C3 C4 1.407(9)
C3 H3A 0.9500
C4 C5 1.360(9)
C4 H4A 0.9500
C5 C6 1.418(8)
C5 H5A 0.9500
C6 C7 1.433(8)
C7 H7A 0.9500
C8 C9 1.516(8)
C8 C10 1.541(8)
C8 H8A 1.0000
C10 C11 1.524(8)
C10 H10A 0.9900
C10 H10B 0.9900
C11 C12 1.521(8)
C11 C13 1.533(10)
C11 H11A 1.0000
C12 H12A 0.9800
C12 H12B 0.9800
C12 H12C 0.9800
C13 H13A 0.9800
C13 H13B 0.9800
C13 H13C 0.9800
O1S C1S 1.415(9)
O1S H1S 0.8400
C1S H1S1 0.9800
C1S H1S2 0.9800
C1S H1S3 0.9800

loop_
_geom_hbond_atom_site_label_D
_geom_hbond_atom_site_label_H
_geom_hbond_atom_site_label_A
_geom_hbond_distance_DH
_geom_hbond_distance_HA
_geom_hbond_distance_DA
_geom_hbond_angle_DHA
_geom_hbond_site_symmetry_A
C7 H7A O3 0.95 2.57 3.450(7) 154.9 2
O1S H1S O3 0.84 1.72 2.565(8) 178.9 3_666

loop_
_geom_torsion_atom_site_label_1
_geom_torsion_atom_site_label_2
_geom_torsion_atom_site_label_3
_geom_torsion_atom_site_label_4
_geom_torsion
Sn O1 C1 C2 148.7(4)
Sn O1 C1 C6 -35.7(8)
O1 C1 C2 C3 177.7(6)
C6 C1 C2 C3 1.9(9)
C1 C2 C3 C4 -1.1(10)
C2 C3 C4 C5 -0.9(11)
C3 C4 C5 C6 2.1(10)
C4 C5 C6 C1 -1.3(9)
C4 C5 C6 C7 -178.9(6)
O1 C1 C6 C5 -176.3(5)
C2 C1 C6 C5 -0.7(8)
O1 C1 C6 C7 1.2(9)
C2 C1 C6 C7 176.8(6)
C8 N1 C7 C6 -176.1(6)
Sn N1 C7 C6 15.3(9)
C5 C6 C7 N1 -174.7(6)
C1 C6 C7 N1 7.7(10)
C7 N1 C8 C9 -140.0(5)
Sn N1 C8 C9 29.4(6)
C7 N1 C8 C10 97.5(6)
Sn N1 C8 C10 -93.1(5)
Sn O2 C9 O3 -168.7(6)
Sn O2 C9 C8 14.9(7)
N1 C8 C9 O3 154.7(6)
C10 C8 C9 O3 -84.5(7)
N1 C8 C9 O2 -28.6(7)
C10 C8 C9 O2 92.2(6)
N1 C8 C10 C11 177.9(5)
C9 C8 C10 C11 57.1(7)
C8 C10 C11 C12 59.1(8)
C8 C10 C11 C13 -179.9(5)
